data_2005423
loop_
_publ_author_name
'Alcock, N. W.'
'Clase, H. J.'
'Willey, G. R.'
'Daly, L. T.'

_publ_section_title
;
 Packing of Four Independent Molecules:
 1-Methyl-<i>N</i>,<i>N</i>'-bis(salicylidene)-2,4-phenylenediamine
;
_journal_issue 9
_journal_name_full 'Acta Crystallographica Section C'
_journal_page_first 2340
_journal_page_last 2343
_journal_paper_doi 10.1107/S0108270196002272
_journal_volume 52
_journal_year 1996
_chemical_formula_sum 'C21 H18 N2 O2'
_chemical_formula_weight 330.37
_chemical_melting_point .116E-114
_chemical_name_systematic
;
 ?
;
_space_group_IT_number 4
_symmetry_cell_setting monoclinic
_symmetry_space_group_name_Hall 'P 2yb'
_symmetry_space_group_name_H-M 'P 1 21 1'
_audit_creation_method SHELXL
_cell_angle_alpha 90.00
_cell_angle_beta 101.76(7)
_cell_angle_gamma 90.00
_cell_formula_units_Z 8
_cell_length_a 9.553(9)
_cell_length_b 19.20(3)
_cell_length_c 18.607(18)
_cell_measurement_reflns_used 20
_cell_measurement_temperature 293(2)
_cell_measurement_theta_max 9
_cell_measurement_theta_min 7
_cell_volume 3341(7)
_computing_structure_refinement 'SHELXL-93 (Sheldrick, 1993)'
_computing_structure_solution 'SHELXTL-Plus (Sheldrick, 1990)'
_diffrn_ambient_temperature 293(2)
_diffrn_measurement_device 'Siemens R3m'
_diffrn_measurement_method \w--2\q
_diffrn_radiation_monochromator graphite
_diffrn_radiation_source 'fine-focus sealed tube'
_diffrn_radiation_type MoK\a
_diffrn_radiation_wavelength 0.71073
_diffrn_reflns_av_R_equivalents 0.0386
_diffrn_reflns_av_sigmaI/netI 0.1264
_diffrn_reflns_limit_h_max 10
_diffrn_reflns_limit_h_min 0
_diffrn_reflns_limit_k_max 20
_diffrn_reflns_limit_k_min -1
_diffrn_reflns_limit_l_max 19
_diffrn_reflns_limit_l_min -20
_diffrn_reflns_number 5229
_diffrn_reflns_theta_max 22.61
_diffrn_reflns_theta_min 2.12
_diffrn_standards_decay_% 4
_diffrn_standards_interval_count 197
_diffrn_standards_number 3
_exptl_absorpt_coefficient_mu 0.085
_exptl_absorpt_correction_type none
_exptl_crystal_colour 'light yellow'
_exptl_crystal_density_diffrn 1.313
_exptl_crystal_density_meas ?
_exptl_crystal_description needle
_exptl_crystal_F_000 1392
_exptl_crystal_size_max 0.78
_exptl_crystal_size_mid 0.19
_exptl_crystal_size_min 0.13
_refine_diff_density_max 0.378
_refine_diff_density_min -0.384
_refine_ls_extinction_method none
_refine_ls_goodness_of_fit_all 0.998
_refine_ls_goodness_of_fit_obs 1.362
_refine_ls_hydrogen_treatment 'H atoms riding'
_refine_ls_matrix_type full
_refine_ls_number_parameters 913
_refine_ls_number_reflns 4890
_refine_ls_number_restraints 299
_refine_ls_restrained_S_all 0.981
_refine_ls_restrained_S_obs 1.221
_refine_ls_R_factor_all 0.2251
_refine_ls_R_factor_obs 0.1058
_refine_ls_shift/esd_max 0.824
_refine_ls_shift/esd_mean 0.036
_refine_ls_structure_factor_coef Fsqd
_refine_ls_weighting_details 'w = 1/[\s^2^(Fo^2^)+(0.2409P)^2^] where P=(Fo^2^+2Fc^2^)/3'
_refine_ls_weighting_scheme calc
_refine_ls_wR_factor_all 0.4000
_refine_ls_wR_factor_obs 0.2846
_reflns_number_observed 1900
_reflns_number_total 4893
_reflns_observed_criterion >2sigma(I)
_cod_data_source_file sk1003.cif
_cod_data_source_block lds2
_cod_depositor_comments
;
The following automatic conversions were performed:
'_symmetry_cell_setting' value 'Monoclinic' changed to 'monoclinic'
according to '/home/saulius/struct/CIF-dictionaries/cif_core.dic'
dictionary named 'cif_core.dic' version 2.4.1 from 2010-06-29.

Automatic conversion script
Id: cif_fix_enum 1527 2010-12-29 10:47:43Z saulius 

The following automatic conversions were performed:

'_symmetry_cell_setting' value 'Monoclinic' changed to 'monoclinic'
according to /home/saulius/struct/CIF-dictionaries/cif_core.dic
dictionary named 'cif_core.dic' version 2.4.1 from 2010-06-29.

Automatic conversion script
Id: cif_fix_values 1715 2011-07-08 13:25:40Z adriana 

The following automatic conversions were performed:

'_exptl_crystal_density_meas' value 'not measured' was changed to '?'
- the value is perceived as not measured.

Automatic conversion script
Id: cif_fix_values 3008 2015-01-20 13:52:24Z robertas 

The following automatic conversions were performed:

'_refine_ls_weighting_scheme' value 'calc w =
1/[\s^2^(Fo^2^)+(0.2409P)^2^] where P=(Fo^2^+2Fc^2^)/3' was changed
to 'calc'. New tag '_refine_ls_weighting_details' was created. The
value of the new tag was set to 'w = 1/[\s^2^(Fo^2^)+(0.2409P)^2^]
where P=(Fo^2^+2Fc^2^)/3'.

Automatic conversion script
Id: cif_fix_values 3143 2015-03-26 13:38:13Z robertas 
;
_cod_original_cell_volume 3341(6)
_cod_original_sg_symbol_H-M 'P 21'
_cod_database_code 2005423
_cod_database_fobs_code 2005423

loop_
_symmetry_equiv_pos_as_xyz
'x, y, z'
'-x, y+1/2, -z'

loop_
_atom_site_aniso_label
_atom_site_aniso_U_11
_atom_site_aniso_U_22
_atom_site_aniso_U_33
_atom_site_aniso_U_12
_atom_site_aniso_U_13
_atom_site_aniso_U_23
O1A 0.105(14) 0.087(12) 0.061(10) -0.038(11) 0.023(9) -0.050(9)
C1A 0.077(16) 0.053(13) 0.033(10) 0.020(12) 0.019(11) 0.017(10)
C2A 0.089(18) 0.066(16) 0.059(14) -0.007(14) 0.018(13) 0.001(12)
C3A 0.072(16) 0.086(17) 0.058(14) 0.020(16) 0.023(12) 0.021(13)
C4A 0.10(2) 0.056(14) 0.074(15) 0.012(15) 0.025(14) 0.006(13)
C5A 0.14(2) 0.039(12) 0.058(13) 0.000(14) 0.036(15) -0.006(11)
C6A 0.061(14) 0.040(11) 0.048(11) 0.022(11) 0.026(10) 0.020(10)
C7A 0.069(16) 0.036(11) 0.043(11) 0.006(12) 0.002(11) -0.006(9)
N8A 0.064(12) 0.041(10) 0.042(9) 0.007(9) -0.012(9) 0.012(8)
C9A 0.051(13) 0.060(13) 0.031(10) -0.001(11) -0.012(9) -0.003(10)
C10A 0.080(17) 0.049(12) 0.052(12) 0.006(12) 0.000(12) -0.007(11)
C11A 0.11(2) 0.057(14) 0.051(12) 0.020(14) 0.049(13) 0.007(11)
C12A 0.095(17) 0.023(10) 0.047(12) 0.015(12) -0.013(11) -0.004(9)
C13A 0.051(13) 0.101(17) 0.046(11) 0.007(13) 0.034(10) 0.001(13)
C14A 0.054(13) 0.050(12) 0.029(10) 0.011(11) 0.012(9) 0.002(9)
C15A 0.059(13) 0.063(13) 0.025(9) -0.001(12) 0.005(9) -0.012(10)
N16A 0.104(15) 0.035(10) 0.038(9) -0.008(10) -0.015(9) 0.018(8)
C17A 0.096(19) 0.039(13) 0.077(15) -0.007(13) -0.009(14) 0.019(12)
C18A 0.103(18) 0.036(11) 0.044(11) 0.017(12) 0.032(12) -0.003(10)
C19A 0.14(2) 0.050(13) 0.056(12) 0.025(15) 0.048(14) 0.006(11)
C20A 0.19(3) 0.049(14) 0.034(11) 0.010(18) 0.012(15) -0.003(11)
C21A 0.17(3) 0.031(11) 0.063(14) 0.005(15) 0.027(16) 0.019(11)
C22A 0.19(3) 0.054(14) 0.047(13) -0.027(18) 0.036(17) 0.018(12)
C23A 0.12(2) 0.043(12) 0.050(12) 0.011(14) 0.040(13) 0.003(10)
O2A 0.151(16) 0.040(8) 0.086(10) -0.014(10) 0.042(11) -0.009(8)
O1B 0.137(16) 0.052(9) 0.081(12) 0.030(11) 0.043(13) 0.033(9)
C1B 0.091(18) 0.057(14) 0.038(11) -0.039(14) 0.020(12) -0.013(11)
C2B 0.080(17) 0.061(15) 0.055(14) -0.017(14) 0.015(12) 0.010(13)
C3B 0.10(2) 0.075(17) 0.079(17) -0.017(17) 0.023(15) -0.005(15)
C4B 0.10(2) 0.059(14) 0.075(15) -0.010(14) 0.050(15) -0.004(13)
C5B 0.12(2) 0.065(15) 0.041(11) 0.008(16) 0.025(13) 0.015(12)
C6B 0.046(13) 0.062(13) 0.031(10) -0.011(12) -0.003(9) -0.002(10)
C7B 0.058(14) 0.075(15) 0.026(9) 0.002(12) 0.017(9) 0.021(10)
N8B 0.067(12) 0.026(9) 0.037(9) -0.003(9) -0.003(8) -0.004(7)
C9B 0.070(15) 0.043(11) 0.047(11) -0.012(11) 0.037(11) -0.014(10)
C10B 0.070(16) 0.055(12) 0.048(12) -0.010(12) 0.015(11) 0.015(10)
C11B 0.092(17) 0.043(11) 0.030(10) -0.027(12) 0.017(11) 0.000(9)
C12B 0.061(14) 0.031(11) 0.054(12) -0.013(11) -0.007(11) 0.004(9)
C13B 0.103(19) 0.093(18) 0.027(9) -0.009(16) 0.028(11) -0.009(11)
C14B 0.092(17) 0.026(10) 0.046(11) -0.031(11) 0.024(11) -0.009(9)
C15B 0.076(15) 0.047(12) 0.024(9) -0.016(12) 0.026(10) -0.011(9)
N16B 0.138(18) 0.040(10) 0.038(9) 0.023(12) 0.026(10) -0.010(8)
C17B 0.097(16) 0.040(11) 0.040(11) -0.010(11) 0.027(11) -0.020(9)
C18B 0.058(13) 0.042(11) 0.043(10) 0.010(11) -0.017(9) -0.002(10)
C19B 0.083(16) 0.062(14) 0.045(11) 0.003(13) -0.001(11) -0.001(11)
C20B 0.104(19) 0.066(15) 0.058(12) 0.029(15) 0.018(12) 0.015(12)
C21B 0.18(3) 0.040(13) 0.097(19) -0.002(17) 0.01(2) -0.003(15)
C22B 0.073(17) 0.080(19) 0.12(2) 0.029(15) 0.012(16) -0.036(17)
C23B 0.095(18) 0.063(15) 0.051(13) 0.034(14) 0.005(12) -0.005(12)
O2B 0.139(15) 0.092(12) 0.066(9) 0.054(12) -0.014(10) -0.040(9)
O1C 0.102(14) 0.058(10) 0.068(10) -0.014(9) 0.040(9) -0.013(8)
C1C 0.075(16) 0.035(11) 0.055(12) 0.001(11) 0.024(12) -0.001(10)
C2C 0.068(15) 0.064(14) 0.039(11) 0.007(13) 0.030(11) 0.019(10)
C3C 0.14(2) 0.059(15) 0.078(16) 0.019(18) 0.067(17) 0.019(14)
C4C 0.083(17) 0.023(10) 0.111(19) -0.012(12) 0.018(15) 0.019(12)
C5C 0.12(2) 0.042(13) 0.064(14) -0.007(16) 0.011(15) 0.005(12)
C6C 0.077(16) 0.045(12) 0.038(11) 0.007(12) 0.009(11) -0.002(10)
C7C 0.112(19) 0.019(10) 0.037(10) 0.003(12) 0.011(12) 0.006(9)
N8C 0.063(12) 0.066(12) 0.037(9) 0.004(10) 0.012(8) -0.009(8)
C9C 0.069(14) 0.023(9) 0.037(10) -0.008(10) 0.015(10) -0.004(8)
C10C 0.098(19) 0.041(11) 0.052(11) 0.019(12) 0.045(12) -0.003(10)
C11C 0.085(16) 0.037(11) 0.050(12) -0.008(12) 0.019(12) -0.011(10)
C12C 0.062(14) 0.050(12) 0.041(11) 0.021(11) 0.024(10) 0.009(10)
C13C 0.068(15) 0.047(11) 0.059(12) 0.011(12) 0.014(11) 0.003(10)
C14C 0.076(16) 0.062(14) 0.032(10) 0.019(14) 0.012(10) 0.009(11)
C15C 0.093(17) 0.043(11) 0.027(9) -0.013(12) -0.004(11) -0.001(9)
N16C 0.094(14) 0.037(9) 0.054(10) -0.018(10) 0.021(10) -0.005(8)
C17C 0.101(17) 0.033(10) 0.044(11) 0.015(11) 0.034(11) -0.006(9)
C18C 0.103(18) 0.051(13) 0.038(11) -0.014(13) 0.003(11) 0.007(10)
C19C 0.100(17) 0.042(11) 0.056(12) -0.007(12) 0.042(12) 0.007(10)
C20C 0.062(15) 0.093(18) 0.061(13) -0.039(14) -0.006(11) -0.024(13)
C21C 0.13(2) 0.077(19) 0.12(2) -0.069(19) -0.055(19) -0.015(17)
C22C 0.16(3) 0.045(13) 0.093(17) -0.043(16) -0.069(18) 0.034(14)
C23C 0.13(2) 0.053(14) 0.070(14) -0.060(15) -0.057(14) 0.021(12)
O2C 0.20(2) 0.096(13) 0.053(9) -0.046(16) -0.007(11) 0.029(10)
O1D 0.117(15) 0.093(12) 0.046(8) 0.036(11) 0.037(9) 0.019(9)
C1D 0.078(18) 0.052(14) 0.074(16) 0.016(13) -0.037(14) 0.025(13)
C2D 0.092(19) 0.078(17) 0.036(11) 0.027(15) 0.021(12) -0.005(11)
C3D 0.12(2) 0.051(13) 0.053(13) 0.024(16) 0.000(14) -0.011(12)
C4D 0.099(19) 0.062(14) 0.055(13) 0.018(15) 0.016(13) -0.011(12)
C5D 0.070(15) 0.050(13) 0.038(10) 0.010(12) -0.009(10) -0.011(10)
C6D 0.067(15) 0.043(11) 0.032(10) 0.001(12) -0.004(10) 0.014(9)
C7D 0.12(2) 0.034(11) 0.040(11) 0.010(13) 0.004(12) -0.002(10)
N8D 0.105(16) 0.059(12) 0.034(9) 0.019(11) 0.026(9) 0.013(8)
C9D 0.098(18) 0.053(12) 0.022(9) 0.023(13) 0.013(10) 0.012(9)
C10D 0.088(19) 0.066(14) 0.045(12) 0.001(13) 0.034(12) 0.000(11)
C11D 0.13(2) 0.030(11) 0.062(14) -0.010(14) 0.022(15) -0.016(11)
C12D 0.100(18) 0.056(13) 0.034(10) -0.020(13) 0.038(11) -0.021(10)
C13D 0.13(2) 0.043(12) 0.065(14) -0.025(15) 0.017(15) -0.017(12)
C14D 0.079(16) 0.058(13) 0.042(11) 0.029(13) 0.016(11) 0.004(11)
C15D 0.096(18) 0.034(11) 0.034(10) 0.016(12) -0.025(11) -0.001(9)
N16D 0.051(11) 0.060(11) 0.042(9) 0.003(9) 0.026(8) -0.002(9)
C17D 0.095(17) 0.060(13) 0.037(10) -0.004(13) 0.045(11) 0.001(10)
C18D 0.106(18) 0.047(12) 0.027(9) -0.015(13) 0.028(11) -0.031(10)
C19D 0.105(17) 0.038(11) 0.050(11) 0.013(12) 0.025(12) -0.009(10)
C20D 0.100(18) 0.059(14) 0.051(12) 0.014(14) 0.014(12) -0.014(11)
C21D 0.13(2) 0.055(14) 0.057(13) 0.014(15) 0.033(15) -0.008(12)
C22D 0.062(14) 0.053(12) 0.056(12) 0.006(11) 0.027(11) -0.016(11)
C23D 0.098(18) 0.047(13) 0.031(10) -0.030(13) 0.029(11) -0.011(9)
O2D 0.083(11) 0.077(10) 0.059(8) 0.005(9) 0.024(8) -0.019(8)

loop_
_atom_site_label
_atom_site_occupancy
_atom_site_fract_x
_atom_site_fract_y
_atom_site_fract_z
_atom_site_U_iso_or_equiv
_atom_site_thermal_displace_type
_atom_site_calc_flag
_atom_site_refinement_flags
_atom_site_type_symbol
O1A 1 -0.0078(19) 0.7387(8) 0.7263(8) 0.083(5) Uani d D O
H1AA 1 -0.0452(131) 0.7602(48) 0.7556(85) 0.080 Uiso calc R H
C1A 1 -0.078(2) 0.6782(8) 0.7084(8) 0.053(6) Uani d D C
C2A 1 -0.163(2) 0.6512(10) 0.7540(10) 0.071(7) Uani d D C
H2AB 1 -0.1762(22) 0.6771(10) 0.7963(10) 0.080 Uiso d R H
C3A 1 -0.227(2) 0.5894(10) 0.7363(10) 0.071(7) Uani d D C
H3AA 1 -0.2823(22) 0.5702(10) 0.7691(10) 0.080 Uiso d R H
C4A 1 -0.207(2) 0.5526(9) 0.6757(11) 0.076(7) Uani d D C
H4AA 1 -0.2553(23) 0.5087(9) 0.6659(11) 0.080 Uiso d R H
C5A 1 -0.135(3) 0.5807(9) 0.6281(10) 0.075(7) Uani d D C
H5AA 1 -0.1260(25) 0.5545(9) 0.5854(10) 0.080 Uiso d R H
C6A 1 -0.0615(19) 0.6437(7) 0.6457(8) 0.047(5) Uani d D C
C7A 1 0.024(2) 0.6719(9) 0.5977(10) 0.051(6) Uani d D C
H7AA 1 0.0375(21) 0.6459(9) 0.5556(10) 0.080 Uiso d R H
N8A 1 0.0889(18) 0.7307(8) 0.6128(8) 0.052(5) Uani d D N
C9A 1 0.173(2) 0.7581(9) 0.5617(8) 0.050(5) Uani d D C
C10A 1 0.180(2) 0.7305(9) 0.4936(9) 0.062(6) Uani d D C
H10A 1 0.1286(21) 0.6882(9) 0.4785(9) 0.080 Uiso d R H
C11A 1 0.257(2) 0.7629(9) 0.4493(9) 0.067(7) Uani d D C
H11A 1 0.2607(23) 0.7423(9) 0.4027(9) 0.080 Uiso d R H
C12A 1 0.331(2) 0.8246(8) 0.4697(8) 0.059(6) Uani d D C
C13A 1 0.408(2) 0.8600(11) 0.4176(9) 0.063(6) Uani d D C
H13A 1 0.5059(37) 0.8672(56) 0.4412(23) 0.080 Uiso calc R H
H13B 1 0.3636(81) 0.9041(29) 0.4032(51) 0.080 Uiso calc R H
H13C 1 0.4037(108) 0.8314(30) 0.3749(30) 0.080 Uiso calc R H
C14A 1 0.3186(19) 0.8536(8) 0.5365(7) 0.044(5) Uani d D C
C15A 1 0.2427(19) 0.8208(9) 0.5805(8) 0.049(5) Uani d D C
H15A 1 0.2367(19) 0.8414(9) 0.6268(8) 0.080 Uiso d R H
N16A 1 0.395(2) 0.9142(8) 0.5577(8) 0.063(5) Uani d D N
C17A 1 0.364(3) 0.9557(10) 0.6046(11) 0.074(7) Uani d D C
H17A 1 0.2843(25) 0.9449(10) 0.6267(11) 0.080 Uiso d R H
C18A 1 0.4470(19) 1.0200(8) 0.6259(9) 0.059(6) Uani d D C
C19A 1 0.417(2) 1.0632(9) 0.6797(10) 0.078(7) Uani d D C
H19A 1 0.3351(22) 1.0529(9) 0.7009(10) 0.080 Uiso d R H
C20A 1 0.491(3) 1.1217(10) 0.7004(10) 0.092(9) Uani d D C
H20A 1 0.4677(25) 1.1514(10) 0.7377(10) 0.080 Uiso d R H
C21A 1 0.608(3) 1.1369(9) 0.6690(11) 0.089(9) Uani d D C
H21A 1 0.6610(25) 1.1784(9) 0.6854(11) 0.080 Uiso d R H
C22A 1 0.643(2) 1.0961(9) 0.6159(10) 0.097(10) Uani d D C
H22A 1 0.7233(24) 1.1077(9) 0.5949(10) 0.080 Uiso d R H
C23A 1 0.564(2) 1.0352(9) 0.5962(9) 0.067(7) Uani d D C
O2A 1 0.5997(19) 0.9958(7) 0.5431(8) 0.090(5) Uani d D O
H2AA 1 0.5614(170) 0.9575(37) 0.5426(72) 0.080 Uiso calc R H
O1B 1 0.518(2) 0.2271(7) 0.2841(9) 0.087(6) Uani d D O
H1BA 1 0.4322(37) 0.2198(11) 0.2700(116) 0.080 Uiso calc R H
C1B 1 0.588(2) 0.1657(8) 0.3007(9) 0.061(7) Uani d D C
C2B 1 0.670(2) 0.1396(9) 0.2533(9) 0.065(6) Uani d D C
H2BB 1 0.6845(22) 0.1678(9) 0.2128(9) 0.080 Uiso d R H
C3B 1 0.733(3) 0.0774(10) 0.2675(11) 0.082(8) Uani d D C
H3BA 1 0.7791(25) 0.0585(10) 0.2306(11) 0.080 Uiso d R H
C4B 1 0.726(2) 0.0411(9) 0.3293(10) 0.074(7) Uani d D C
H4BA 1 0.7766(23) -0.0023(9) 0.3385(10) 0.080 Uiso d R H
C5B 1 0.649(2) 0.0684(9) 0.3789(9) 0.073(7) Uani d D C
H5BA 1 0.6487(24) 0.0438(9) 0.4238(9) 0.080 Uiso d R H
C6B 1 0.5763(18) 0.1297(8) 0.3638(8) 0.048(5) Uani d D C
C7B 1 0.497(2) 0.1576(10) 0.4136(9) 0.052(6) Uani d D C
H7A 1 0.4965(20) 0.1329(10) 0.4584(9) 0.080 Uiso d R H
N8B 1 0.4251(18) 0.2145(7) 0.4031(8) 0.046(4) Uani d D N
C9B 1 0.349(2) 0.2404(9) 0.4526(9) 0.050(5) Uani d D C
C10B 1 0.339(2) 0.2131(9) 0.5211(9) 0.057(6) Uani d D C
H10B 1 0.3872(20) 0.1708(9) 0.5389(9) 0.080 Uiso d R H
C11B 1 0.254(2) 0.2461(8) 0.5616(8) 0.054(6) Uani d D C
H11B 1 0.2500(20) 0.2273(8) 0.6089(8) 0.080 Uiso d R H
C12B 1 0.1844(19) 0.3072(8) 0.5414(8) 0.051(5) Uani d D C
C13B 1 0.101(2) 0.3436(10) 0.5914(9) 0.072(7) Uani d D C
H13D 1 0.0868(106) 0.3121(21) 0.6294(37) 0.080 Uiso calc R H
H13E 1 0.0098(54) 0.3581(53) 0.5634(15) 0.080 Uiso calc R H
H13F 1 0.1533(61) 0.3836(35) 0.6131(49) 0.080 Uiso calc R H
C14B 1 0.190(2) 0.3346(7) 0.4722(8) 0.053(6) Uani d D C
C15B 1 0.276(2) 0.3002(8) 0.4312(7) 0.047(5) Uani d D C
H15B 1 0.2807(20) 0.3184(8) 0.3838(7) 0.080 Uiso d R H
N16B 1 0.118(2) 0.3975(8) 0.4530(8) 0.071(6) Uani d D N
C17B 1 0.071(2) 0.4106(9) 0.3837(8) 0.057(6) Uani d D C
H17B 1 0.0733(21) 0.3754(9) 0.3474(8) 0.080 Uiso d R H
C18B 1 0.019(2) 0.4805(8) 0.3603(7) 0.052(5) Uani d D C
C19B 1 -0.030(2) 0.4954(9) 0.2860(8) 0.065(6) Uani d D C
H19B 1 -0.0327(21) 0.4594(9) 0.2499(8) 0.080 Uiso d R H
C20B 1 -0.058(3) 0.5610(9) 0.2637(9) 0.076(7) Uani d D C
H20B 1 -0.0701(25) 0.5728(9) 0.2126(9) 0.080 Uiso d R H
C21B 1 -0.073(3) 0.6117(9) 0.3155(11) 0.107(10) Uani d D C
H21B 1 -0.1065(32) 0.6570(9) 0.2983(11) 0.080 Uiso d R H
C22B 1 -0.048(2) 0.5963(10) 0.3876(11) 0.092(9) Uani d D C
H22B 1 -0.0600(24) 0.6306(10) 0.4234(11) 0.080 Uiso d R H
C23B 1 -0.004(3) 0.5295(9) 0.4100(8) 0.071(7) Uani d D C
O2B 1 0.036(2) 0.5163(8) 0.4833(6) 0.104(6) Uani d D O
H2BA 1 0.0162(196) 0.5501(41) 0.5064(6) 0.080 Uiso calc R H
O1C 1 -0.7283(18) 0.2461(6) 0.7756(7) 0.073(5) Uani d D O
H1CA 1 -0.7979(134) 0.2396(42) 0.7944(94) 0.080 Uiso calc R H
C1C 1 -0.674(2) 0.3107(8) 0.7938(9) 0.053(6) Uani d D C
C2C 1 -0.589(2) 0.3389(9) 0.7493(8) 0.054(6) Uani d D C
H2CB 1 -0.5804(20) 0.3170(9) 0.7041(8) 0.080 Uiso d R H
C3C 1 -0.523(3) 0.4006(10) 0.7677(11) 0.085(8) Uani d D C
H3CA 1 -0.4636(26) 0.4226(10) 0.7386(11) 0.080 Uiso d R H
C4C 1 -0.539(2) 0.4344(8) 0.8302(11) 0.072(7) Uani d D C
H4CA 1 -0.4907(22) 0.4773(8) 0.8457(11) 0.080 Uiso d R H
C5C 1 -0.625(2) 0.4070(9) 0.8739(10) 0.077(7) Uani d D C
H5CA 1 -0.6411(24) 0.4320(9) 0.9160(10) 0.080 Uiso d R H
C6C 1 -0.691(2) 0.3427(8) 0.8572(8) 0.054(6) Uani d D C
C7C 1 -0.780(2) 0.3168(8) 0.9033(10) 0.057(6) Uani d D C
H7CA 1 -0.7916(24) 0.3440(8) 0.9451(10) 0.080 Uiso d R H
N8C 1 -0.8441(19) 0.2576(9) 0.8903(8) 0.055(5) Uani d D N
C9C 1 -0.928(2) 0.2297(7) 0.9361(8) 0.042(5) Uani d D C
C10C 1 -0.951(2) 0.2593(8) 0.9999(9) 0.060(6) Uani d D C
H10C 1 -0.9125(23) 0.3045(8) 1.0148(9) 0.080 Uiso d R H
C11C 1 -1.022(2) 0.2233(8) 1.0451(9) 0.056(6) Uani d D C
H11C 1 -1.0357(22) 0.2444(8) 1.0899(9) 0.080 Uiso d R H
C12C 1 -1.0890(19) 0.1608(8) 1.0244(8) 0.049(5) Uani d D C
C13C 1 -1.171(2) 0.1230(9) 1.0734(9) 0.058(6) Uani d D C
H13G 1 -1.1755(102) 0.0743(13) 1.0616(42) 0.080 Uiso calc R H
H13H 1 -1.2665(43) 0.1415(41) 1.0662(46) 0.080 Uiso calc R H
H13I 1 -1.1243(70) 0.1292(49) 1.1238(9) 0.080 Uiso calc R H
C14C 1 -1.076(2) 0.1329(9) 0.9570(8) 0.057(6) Uani d D C
C15C 1 -0.995(2) 0.1661(8) 0.9156(8) 0.057(6) Uani d D C
H15C 1 -0.9823(21) 0.1436(8) 0.8714(8) 0.080 Uiso d R H
N16C 1 -1.144(2) 0.0671(8) 0.9388(8) 0.061(5) Uani d D N
C17C 1 -1.187(2) 0.0519(9) 0.8709(9) 0.057(6) Uani d D C
H17C 1 -1.1916(22) 0.0885(9) 0.8353(9) 0.080 Uiso d R H
C18C 1 -1.237(2) -0.0133(8) 0.8471(7) 0.065(6) Uani d D C
C19C 1 -1.279(2) -0.0298(8) 0.7733(8) 0.062(6) Uani d D C
H19C 1 -1.2917(22) 0.0083(8) 0.7392(8) 0.080 Uiso d R H
C20C 1 -1.315(2) -0.0933(10) 0.7470(9) 0.075(7) Uani d D C
H20C 1 -1.3359(21) -0.1030(10) 0.6953(9) 0.080 Uiso d R H
C21C 1 -1.315(3) -0.1471(10) 0.7981(11) 0.119(11) Uani d D C
H21C 1 -1.3405(29) -0.1936(10) 0.7814(11) 0.080 Uiso d R H
C22C 1 -1.277(3) -0.1337(9) 0.8705(10) 0.113(11) Uani d D C
H22C 1 -1.2762(29) -0.1718(9) 0.9040(10) 0.080 Uiso d R H
C23C 1 -1.237(3) -0.0682(9) 0.8959(8) 0.094(9) Uani d D C
O2C 1 -1.196(2) -0.0567(10) 0.9690(6) 0.121(7) Uani d D O
H2CA 1 -1.2670(24) -0.0514(129) 0.9869(25) 0.080 Uiso calc R H
O1D 1 0.2368(19) 0.7565(7) 0.2221(7) 0.083(5) Uani d D O
H1DA 1 0.2707(191) 0.7430(50) 0.1875(45) 0.080 Uiso calc R H
C1D 1 0.173(2) 0.8197(9) 0.2055(9) 0.076(8) Uani d D C
C2D 1 0.091(2) 0.8466(10) 0.2516(8) 0.068(7) Uani d D C
H2DB 1 0.0813(22) 0.8232(10) 0.2960(8) 0.080 Uiso d R H
C3D 1 0.022(2) 0.9069(10) 0.2330(9) 0.078(8) Uani d D C
H3DA 1 -0.0310(24) 0.9283(10) 0.2656(9) 0.080 Uiso d R H
C4D 1 0.026(2) 0.9396(9) 0.1681(9) 0.072(7) Uani d D C
H4DA 1 -0.0286(22) 0.9811(9) 0.1542(9) 0.080 Uiso d R H
C5D 1 0.113(2) 0.9159(8) 0.1246(8) 0.055(6) Uani d D C
H5DA 1 0.1269(20) 0.9413(8) 0.0821(8) 0.080 Uiso d R H
C6D 1 0.181(2) 0.8522(8) 0.1398(8) 0.049(6) Uani d D C
C7D 1 0.264(3) 0.8247(9) 0.0900(11) 0.068(7) Uani d D C
H7DA 1 0.2650(26) 0.8497(9) 0.0454(11) 0.080 Uiso d R H
N8D 1 0.332(2) 0.7672(9) 0.1042(8) 0.064(6) Uani d D N
C9D 1 0.406(2) 0.7382(9) 0.0537(8) 0.058(6) Uani d D C
C10D 1 0.420(2) 0.7665(9) -0.0136(9) 0.064(7) Uani d D C
H10D 1 0.3689(22) 0.8083(9) -0.0315(9) 0.080 Uiso d R H
C11D 1 0.500(2) 0.7329(8) -0.0568(9) 0.074(8) Uani d D C
H11D 1 0.5136(24) 0.7539(8) -0.1017(9) 0.080 Uiso d R H
C12D 1 0.569(2) 0.6716(9) -0.0364(8) 0.060(6) Uani d D C
C13D 1 0.659(2) 0.6367(10) -0.0859(10) 0.081(8) Uani d D C
H13J 1 0.6335(86) 0.6558(40) -0.1345(18) 0.080 Uiso calc R H
H13K 1 0.6408(86) 0.5874(12) -0.0878(46) 0.080 Uiso calc R H
H13L 1 0.7586(24) 0.6449(47) -0.0665(34) 0.080 Uiso calc R H
C14D 1 0.563(2) 0.6440(9) 0.0318(8) 0.059(6) Uani d D C
C15D 1 0.483(2) 0.6783(8) 0.0751(8) 0.060(7) Uani d D C
H15D 1 0.4780(21) 0.6586(8) 0.1220(8) 0.080 Uiso d R H
N16D 1 0.6352(16) 0.5822(8) 0.0528(8) 0.049(4) Uani d D N
C17D 1 0.596(2) 0.5385(10) 0.0957(9) 0.059(6) Uani d D C
H17D 1 0.5098(23) 0.5472(10) 0.1129(9) 0.080 Uiso d R H
C18D 1 0.6724(19) 0.4764(8) 0.1190(8) 0.058(6) Uani d D C
C19D 1 0.627(2) 0.4325(9) 0.1687(9) 0.063(6) Uani d D C
H19D 1 0.5445(20) 0.4447(9) 0.1879(9) 0.080 Uiso d R H
C20D 1 0.696(2) 0.3729(9) 0.1914(10) 0.070(6) Uani d D C
H20D 1 0.6662(21) 0.3422(9) 0.2261(10) 0.080 Uiso d R H
C21D 1 0.820(2) 0.3558(10) 0.1631(10) 0.080(7) Uani d D C
H21D 1 0.8720(23) 0.3136(10) 0.1770(10) 0.080 Uiso d R H
C22D 1 0.8655(19) 0.3969(9) 0.1159(9) 0.055(5) Uani d D C
H22D 1 0.9508(19) 0.3865(9) 0.0982(9) 0.080 Uiso d R H
C23D 1 0.787(2) 0.4565(8) 0.0904(9) 0.057(6) Uani d D C
O2D 1 0.8395(14) 0.4976(8) 0.0425(6) 0.072(4) Uani d D O
H2DA 1 0.7772(70) 0.5040(90) 0.0057(50) 0.080 Uiso calc R H

loop_
_atom_type_symbol
_atom_type_description
_atom_type_scat_dispersion_real
_atom_type_scat_dispersion_imag
_atom_type_scat_source
C C 0.0033 0.0016 'International Tables Vol C Tables 4.2.6.8 and 6.1.1.4'
H H 0.0000 0.0000 'International Tables Vol C Tables 4.2.6.8 and 6.1.1.4'
N N 0.0061 0.0033 'International Tables Vol C Tables 4.2.6.8 and 6.1.1.4'
O O 0.0106 0.0060 'International Tables Vol C Tables 4.2.6.8 and 6.1.1.4'

loop_
_geom_angle_atom_site_label_1
_geom_angle_atom_site_label_2
_geom_angle_atom_site_label_3
_geom_angle
O1A C1A C6A 118.9(13)
O1A C1A C2A 119.6(13)
C6A C1A C2A 121.4(13)
C3A C2A C1A 118.0(14)
C2A C3A C4A 121.7(15)
C5A C4A C3A 120.6(15)
C4A C5A C6A 119.6(14)
C1A C6A C5A 118.0(13)
C1A C6A C7A 121.6(14)
C5A C6A C7A 120.3(14)
N8A C7A C6A 120.3(17)
C7A N8A C9A 118.4(16)
C15A C9A C10A 116.7(13)
C15A C9A N8A 116.6(13)
C10A C9A N8A 126.4(14)
C11A C10A C9A 120.8(14)
C10A C11A C12A 121.9(13)
C14A C12A C11A 117.4(13)
C14A C12A C13A 122.6(13)
C11A C12A C13A 119.8(13)
C15A C14A C12A 120.4(13)
C15A C14A N16A 122.3(13)
C12A C14A N16A 117.2(14)
C14A C15A C9A 122.8(12)
C17A N16A C14A 122.8(19)
N16A C17A C18A 122.(2)
C23A C18A C19A 118.3(14)
C23A C18A C17A 120.4(15)
C19A C18A C17A 121.1(16)
C20A C19A C18A 122.2(15)
C19A C20A C21A 118.7(15)
C22A C21A C20A 121.3(16)
C21A C22A C23A 118.5(15)
O2A C23A C18A 121.8(15)
O2A C23A C22A 117.3(15)
C18A C23A C22A 120.7(13)
O1B C1B C6B 120.5(14)
O1B C1B C2B 118.9(13)
C6B C1B C2B 120.7(13)
C3B C2B C1B 119.0(14)
C2B C3B C4B 121.9(15)
C3B C4B C5B 119.4(15)
C6B C5B C4B 120.2(13)
C5B C6B C1B 118.6(13)
C5B C6B C7B 120.6(14)
C1B C6B C7B 120.7(14)
N8B C7B C6B 124.2(16)
C7B N8B C9B 122.9(16)
C15B C9B N8B 114.8(14)
C15B C9B C10B 117.0(12)
N8B C9B C10B 128.2(15)
C11B C10B C9B 119.1(13)
C12B C11B C10B 123.9(13)
C11B C12B C14B 117.7(12)
C11B C12B C13B 121.1(13)
C14B C12B C13B 121.2(13)
C15B C14B N16B 125.7(13)
C15B C14B C12B 117.7(13)
N16B C14B C12B 116.4(13)
C9B C15B C14B 124.4(12)
C17B N16B C14B 118.1(15)
N16B C17B C18B 119.9(15)
C23B C18B C19B 117.5(13)
C23B C18B C17B 121.3(13)
C19B C18B C17B 120.5(13)
C20B C19B C18B 120.4(14)
C19B C20B C21B 118.9(14)
C22B C21B C20B 120.9(15)
C21B C22B C23B 118.9(15)
O2B C23B C18B 120.0(14)
O2B C23B C22B 118.5(14)
C18B C23B C22B 120.9(13)
O1C C1C C6C 121.2(13)
O1C C1C C2C 116.7(13)
C6C C1C C2C 121.7(13)
C3C C2C C1C 119.5(13)
C2C C3C C4C 120.3(14)
C3C C4C C5C 120.4(14)
C4C C5C C6C 120.4(14)
C1C C6C C5C 117.6(14)
C1C C6C C7C 123.6(14)
C5C C6C C7C 118.6(14)
N8C C7C C6C 121.1(18)
C7C N8C C9C 122.2(16)
C10C C9C N8C 125.8(13)
C10C C9C C15C 116.7(13)
N8C C9C C15C 117.4(13)
C11C C10C C9C 120.6(13)
C10C C11C C12C 121.9(13)
C11C C12C C14C 117.7(12)
C11C C12C C13C 121.5(12)
C14C C12C C13C 120.9(13)
C15C C14C C12C 119.8(14)
C15C C14C N16C 124.3(14)
C12C C14C N16C 115.8(14)
C14C C15C C9C 122.8(13)
C17C N16C C14C 118.2(15)
N16C C17C C18C 122.8(16)
C17C C18C C19C 122.3(14)
C17C C18C C23C 121.6(13)
C19C C18C C23C 115.8(13)
C20C C19C C18C 124.9(14)
C19C C20C C21C 117.4(14)
C22C C21C C20C 119.9(15)
C21C C22C C23C 121.3(15)
O2C C23C C22C 119.9(14)
O2C C23C C18C 119.6(14)
C22C C23C C18C 120.5(13)
O1D C1D C2D 118.6(14)
O1D C1D C6D 119.8(15)
C2D C1D C6D 121.3(13)
C3D C2D C1D 118.3(14)
C2D C3D C4D 121.5(14)
C5D C4D C3D 120.4(14)
C4D C5D C6D 119.5(14)
C5D C6D C1D 118.1(13)
C5D C6D C7D 119.2(14)
C1D C6D C7D 122.5(14)
N8D C7D C6D 120.5(18)
C7D N8D C9D 120.6(17)
C15D C9D C10D 116.5(13)
C15D C9D N8D 116.7(13)
C10D C9D N8D 126.6(14)
C11D C10D C9D 120.3(14)
C12D C11D C10D 122.5(14)
C11D C12D C14D 118.2(12)
C11D C12D C13D 120.6(13)
C14D C12D C13D 121.1(14)
C15D C14D N16D 123.1(13)
C15D C14D C12D 119.0(13)
N16D C14D C12D 118.0(14)
C9D C15D C14D 123.5(13)
C17D N16D C14D 123.3(17)
N16D C17D C18D 123.5(18)
C23D C18D C19D 118.2(14)
C23D C18D C17D 121.3(14)
C19D C18D C17D 120.4(15)
C20D C19D C18D 122.0(15)
C19D C20D C21D 118.0(14)
C22D C21D C20D 121.3(15)
C21D C22D C23D 119.3(14)
O2D C23D C18D 121.5(14)
O2D C23D C22D 117.2(15)
C18D C23D C22D 120.9(12)

loop_
_geom_bond_atom_site_label_1
_geom_bond_atom_site_label_2
_geom_bond_distance
O1A C1A 1.35(2)
C1A C6A 1.38(2)
C1A C2A 1.39(2)
C2A C3A 1.34(2)
C3A C4A 1.37(2)
C4A C5A 1.34(2)
C5A C6A 1.41(2)
C6A C7A 1.43(2)
C7A N8A 1.29(2)
N8A C9A 1.46(2)
C9A C15A 1.39(2)
C9A C10A 1.39(2)
C10A C11A 1.36(2)
C11A C12A 1.39(2)
C12A C14A 1.39(2)
C12A C13A 1.50(2)
C14A C15A 1.36(2)
C14A N16A 1.39(2)
N16A C17A 1.26(2)
C17A C18A 1.48(2)
C18A C23A 1.37(2)
C18A C19A 1.38(2)
C19A C20A 1.34(2)
C20A C21A 1.39(2)
C21A C22A 1.35(2)
C22A C23A 1.40(2)
C23A O2A 1.344(15)
O1B C1B 1.36(2)
C1B C6B 1.39(2)
C1B C2B 1.39(2)
C2B C3B 1.34(2)
C3B C4B 1.36(2)
C4B C5B 1.39(2)
C5B C6B 1.37(2)
C6B C7B 1.42(2)
C7B N8B 1.28(2)
N8B C9B 1.38(2)
C9B C15B 1.36(2)
C9B C10B 1.40(2)
C10B C11B 1.37(2)
C11B C12B 1.36(2)
C12B C14B 1.40(2)
C12B C13B 1.51(2)
C14B C15B 1.39(2)
C14B N16B 1.40(2)
N16B C17B 1.30(2)
C17B C18B 1.47(2)
C18B C23B 1.37(2)
C18B C19B 1.40(2)
C19B C20B 1.34(2)
C20B C21B 1.40(2)
C21B C22B 1.35(2)
C22B C23B 1.39(2)
C23B O2B 1.361(15)
O1C C1C 1.362(15)
C1C C6C 1.37(2)
C1C C2C 1.38(2)
C2C C3C 1.35(2)
C3C C4C 1.37(2)
C4C C5C 1.37(2)
C5C C6C 1.39(2)
C6C C7C 1.42(2)
C7C N8C 1.29(2)
N8C C9C 1.39(2)
C9C C10C 1.37(2)
C9C C15C 1.40(2)
C10C C11C 1.37(2)
C11C C12C 1.38(2)
C12C C14C 1.39(2)
C12C C13C 1.51(2)
C14C C15C 1.36(2)
C14C N16C 1.43(2)
N16C C17C 1.28(2)
C17C C18C 1.38(2)
C18C C19C 1.39(2)
C18C C23C 1.39(2)
C19C C20C 1.33(2)
C20C C21C 1.40(2)
C21C C22C 1.35(2)
C22C C23C 1.37(2)
C23C O2C 1.35(2)
O1D C1D 1.37(2)
C1D C2D 1.37(2)
C1D C6D 1.39(2)
C2D C3D 1.34(2)
C3D C4D 1.37(2)
C4D C5D 1.35(2)
C5D C6D 1.38(2)
C6D C7D 1.44(2)
C7D N8D 1.28(2)
N8D C9D 1.40(2)
C9D C15D 1.38(2)
C9D C10D 1.40(2)
C10D C11D 1.38(2)
C11D C12D 1.37(2)
C12D C14D 1.39(2)
C12D C13D 1.53(2)
C14D C15D 1.38(2)
C14D N16D 1.39(2)
N16D C17D 1.27(2)
C17D C18D 1.42(2)
C18D C23D 1.37(2)
C18D C19D 1.39(2)
C19D C20D 1.34(2)
C20D C21D 1.42(2)
C21D C22D 1.32(2)
C22D C23D 1.40(2)
C23D O2D 1.360(14)

loop_
_cod_related_entry_id
_cod_related_entry_database
_cod_related_entry_code
1 ChemSpider 24728389
